data_1100480
loop_
_publ_author_name
'Krieger, Matthias'
'Harms, Klaus'
'Magull, J\"org'
'Dehnicke, Kurt'

_publ_section_title
;
 Phosphanimin- und Phosphaniminato-Komplexe des Zinks. Kristallstrukturen
 von [ZnCl~2~(Me~3~SiNP(CH~2~)~4~CMe~3~)]~2~, [ZnI~2~(Me~3~SiNPEt~3~)]~2~,
 [ZnI~2~{Me~2~Si(NPEt~3~)~2~}] und [ZnBr(NPMe~3~)]~4~&#x00B7;CH~2~Cl~2~ /
 Phosphaneimine and Phosphoraneiminato Complexes of Zinc. Crystal Structures
 of [ZnCl~2~(Me~3~SiNP(CH~2~)~4~CMe~3~)]~2~, [ZnI~2~(Me~3~SiNPEt~3~)]~2~,
 [Znl~2~{Me~2~Si(NPEt~3~)~2~}], and [ZnBr(NPMe~3~)]~4~&#x00B7;CH~2~Cl~2~
;
_journal_coden_ASTM ZNBSEN
_journal_issue 2
_journal_name_full
;
 Zeitschrift f\"ur Naturforschung, B: A Journal of Chemical Sciences
;
_journal_page_first 243
_journal_page_last 250
_journal_paper_doi 10.1515/znb-1997-0218
_journal_volume 52
_journal_year 1997
_chemical_formula_sum 'C14 H36 I2 N2 P2 Si Zn'
_space_group_IT_number 92
_symmetry_cell_setting tetragonal
_symmetry_Int_Tables_number 92
_symmetry_space_group_name_Hall 'P 4abw 2nw'
_symmetry_space_group_name_H-M 'P 41 21 2'
_cell_angle_alpha 90
_cell_angle_beta 90
_cell_angle_gamma 90
_cell_formula_units_Z 4
_cell_length_a 9.654(1)
_cell_length_b 9.654(1)
_cell_length_c 27.969(2)
_cod_original_formula_sum 'C14 H36 I2 N2 P2 Si1 Zn1'
_cod_database_code 1100480

loop_
_symmetry_equiv_pos_site_id
_symmetry_equiv_pos_as_xyz
1 x,y,z
2 -x,-y,1/2+z
3 1/2-y,1/2+x,1/4+z
4 1/2+y,1/2-x,-1/4+z
5 1/2-x,1/2+y,1/4-z
6 1/2+x,1/2-y,-1/4-z
7 y,x,-z
8 -y,-x,1/2-z

loop_
_atom_site_label
_atom_site_type_symbol
_atom_site_fract_x
_atom_site_fract_y
_atom_site_fract_z
I1 I 0.97693(2) 0.73203(3) 0.05161(1)
Zn1 Zn 0.75346(3) 0.75346(3) 0.00000
P1 P 0.51009(7) 0.77167(7) 0.08278(2)
Si1 Si 0.55267(8) 0.55267(8) 0.00000
N1 N 0.5781(2) 0.6939(2) 0.03731(8)
C1 C 0.3535(3) 0.6894(3) 0.10459(12)
H1 H 0.2854(3) 0.6860(3) 0.07816(12)
H2 H 0.3757(3) 0.5927(3) 0.11352(12)
C2 C 0.2846(4) 0.7617(4) 0.14826(12)
H3 H 0.1968(16) 0.7156(20) 0.1557(7)
H4 H 0.2671(28) 0.8592(9) 0.1406(4)
H5 H 0.3466(14) 0.7558(27) 0.1759(3)
C3 C 0.4680(4) 0.9488(3) 0.06776(10)
H6 H 0.4298(4) 0.9953(3) 0.09643(10)
H7 H 0.5540(4) 0.9979(3) 0.05862(10)
C4 C 0.3619(4) 0.9612(4) 0.02634(13)
H8 H 0.3527(21) 1.0586(5) 0.0170(6)
H9 H 0.2718(8) 0.9259(25) 0.0369(3)
H10 H 0.3942(14) 0.9069(22) -0.0011(4)
C5 C 0.6266(3) 0.7820(3) 0.1348(1)
H11 H 0.7133(3) 0.8286(3) 0.12492(10)
H12 H 0.5823(3) 0.8402(3) 0.15961(10)
C6 C 0.6627(4) 0.6428(4) 0.15657(14)
H13 H 0.7327(22) 0.6556(5) 0.1816(7)
H14 H 0.6995(27) 0.5815(10) 0.1317(3)
H15 H 0.5794(7) 0.6013(14) 0.1705(9)
C7 C 0.5605(4) 0.3864(3) 0.03420(13)
H16 H 0.5475(26) 0.3084(4) 0.0122(2)
H17 H 0.4871(17) 0.3853(11) 0.0584(6)
H18 H 0.6509(10) 0.3783(13) 0.0499(7)
I1F I 0.73203(2) 0.97693(3) -0.05161(1)
N1F N 0.6939(2) 0.5781(2) -0.03731(8)
P1F P 0.77167(7) 0.51009(7) -0.08278(2)
C1F C 0.6894(3) 0.3535(3) -0.10459(12)
H1F H 0.6860(3) 0.2854(3) -0.07816(12)
H2F H 0.5927(3) 0.3757(3) -0.11352(12)
C2F C 0.7617(4) 0.2846(4) -0.14826(12)
H3F H 0.7156(16) 0.1968(20) -0.1557(7)
H4F H 0.8592(28) 0.2671(9) -0.1406(4)
H5F H 0.7558(14) 0.3466(27) -0.1759(3)
C3F C 0.9488(4) 0.4680(3) -0.06776(10)
H6F H 0.9953(4) 0.4298(3) -0.09643(10)
H7F H 0.9979(4) 0.5540(3) -0.05862(10)
C4F C 0.9612(4) 0.3619(4) -0.02634(13)
H8F H 1.0586(21) 0.3527(5) -0.0170(6)
H9F H 0.9259(8) 0.2718(25) -0.0369(3)
H10F H 0.9069(14) 0.3942(22) 0.0011(4)
C5F C 0.7820(3) 0.6266(3) -0.1348(1)
H11F H 0.8286(3) 0.7133(3) -0.12492(10)
H12F H 0.8402(3) 0.5823(3) -0.15961(10)
C6F C 0.6428(4) 0.6627(4) -0.15657(14)
H13F H 0.6556(22) 0.7327(5) -0.1816(7)
H14F H 0.5815(27) 0.6995(10) -0.1317(3)
H15F H 0.6013(7) 0.5794(14) -0.1705(9)
C7F C 0.3864(4) 0.5605(3) -0.03420(13)
H16F H 0.3084(26) 0.5475(4) -0.0122(2)
H17F H 0.3853(17) 0.4871(11) -0.0584(6)
H18F H 0.3783(10) 0.6509(13) -0.0499(7)

loop_
_atom_type_symbol
_atom_type_radius_bond
C 0.68
H 0.23
I 1.40
N 0.68
P 1.05
Si 1.08
Zn 1.25
